data_2300546
loop_
_publ_author_name
'Onozuka, T.'

_publ_section_title
;
 Vacancy Ordering in V N1-x
;
_journal_name_full 'Journal of Applied Crystallography'
_journal_page_first 132
_journal_page_last 136
_journal_volume 11
_journal_year 1978
_chemical_formula_sum 'N0.81 V'
_chemical_name_systematic 'V N.81'
_space_group_IT_number 137
_symmetry_space_group_name_Hall 'P 4n 2n -1n'
_symmetry_space_group_name_H-M 'P 42/n m c :1'
_cell_angle_alpha 90
_cell_angle_beta 90
_cell_angle_gamma 90
_cell_formula_units_Z 32
_cell_length_a 8.115
_cell_length_b 8.115
_cell_length_c 8.115
_cell_volume 534.399
_citation_journal_id_ASTM JACGAR
_cod_data_source_file Onozuka_JACGAR_1978_597.cif
_cod_data_source_block N0.81V1
_cod_original_cell_volume 534.3989
_cod_original_sg_symbol_Hall '-P 4ac 2a (x-1/4,y+1/4,z+1/4)'
_cod_original_formula_sum 'N0.81 V1'
_cod_database_code 2300546

loop_
_symmetry_equiv_pos_as_xyz
x,y,z
-y+1/2,x+1/2,z+1/2
-x,-y,z
y+1/2,-x+1/2,z+1/2
x+1/2,-y+1/2,-z+1/2
y,x,-z
-x+1/2,y+1/2,-z+1/2
-y,-x,-z
-x+1/2,-y+1/2,-z+1/2
y,-x,-z
x+1/2,y+1/2,-z+1/2
-y,x,-z
-x,y,z
-y+1/2,-x+1/2,z+1/2
x,-y,z
y+1/2,x+1/2,z+1/2

loop_
_atom_site_label
_atom_site_type_symbol
_atom_site_fract_x
_atom_site_fract_y
_atom_site_fract_z
_atom_site_occupancy
_atom_site_U_iso_or_equiv
V1 V 0 0 0.25 1 0.0
V4 V 0 0.25 0 1 0.0
V5 V 0 0.25 0.5 1 0.0
N3 N 0 0.5 0 0.875 0.0
N4 N 0.25 0.25 0 0.875 0.0
N5 N 0 0.25 0.25 0.5 0.0
V3 V 0.25 0.25 0.25 1 0.0
N2 N 0 0 0.5 0.75 0.0
N1 N 0 0 0 1 0.0
V2 V 0 0.5 0.25 1 0.0
N6 N 0 0.25 0.75 1 0.0
